data_2200157
loop_
_publ_author_name
'Lee, Suk Joong'
'Han, Byung Hee'
'Sung, Chang-Keun'
'Kim, Jin-Gyu'
'Suh, Il-Hwan'

_publ_section_title
;
 (<i>E</i>)-1-Diphenylsilyl-2-triphenylsilylethene
;
_journal_issue 3
_journal_name_full 'Acta Crystallographica Section E'
_journal_page_first o271
_journal_page_last o272
_journal_paper_doi 10.1107/S1600536801003439
_journal_volume 57
_journal_year 2001
_chemical_formula_iupac 'C32 H28 Si2'
_chemical_formula_moiety 'C32 H28 Si2'
_chemical_formula_sum 'C32 H28 Si2'
_chemical_formula_weight 468.72
_chemical_name_systematic
;
 ?
;
_space_group_IT_number 2
_symmetry_cell_setting triclinic
_symmetry_space_group_name_Hall '-P 1'
_symmetry_space_group_name_H-M 'P -1'
_audit_creation_method SHELXL-97
_cell_angle_alpha 72.632(7)
_cell_angle_beta 78.905(7)
_cell_angle_gamma 62.198(11)
_cell_formula_units_Z 2
_cell_length_a 11.1046(12)
_cell_length_b 11.4205(11)
_cell_length_c 12.7004(9)
_cell_measurement_reflns_used 25
_cell_measurement_temperature 293(2)
_cell_measurement_theta_max 14.32
_cell_measurement_theta_min 10.04
_cell_volume 1357.1(3)
_computing_cell_refinement 'CAD-4 EXPRESS'
_computing_data_collection 'CAD-4 EXPRESS (Enraf-Nonius, 1994)'
_computing_data_reduction 'XCAD4 (Harms & Wocadlo, 1995)'
_computing_molecular_graphics 'ORTEP-3 (Farrugia, 1997)'
_computing_publication_material 'WinGX (Farrugia, 1999)'
_computing_structure_refinement 'SHELXL97 (Sheldrick, 1997)'
_computing_structure_solution 'SHELXS97 (Sheldrick, 1990)'
_diffrn_ambient_temperature 293(2)
_diffrn_measured_fraction_theta_full .996
_diffrn_measured_fraction_theta_max .996
_diffrn_measurement_device_type 'Enraf-Nonius CAD-4'
_diffrn_measurement_method 'non-profiled \w/2\q'
_diffrn_radiation_monochromator graphite
_diffrn_radiation_source 'fine-focus sealed tube'
_diffrn_radiation_type MoK\a
_diffrn_radiation_wavelength .71069
_diffrn_reflns_av_R_equivalents .0235
_diffrn_reflns_av_sigmaI/netI .0748
_diffrn_reflns_limit_h_max 13
_diffrn_reflns_limit_h_min -12
_diffrn_reflns_limit_k_max 13
_diffrn_reflns_limit_k_min -12
_diffrn_reflns_limit_l_max 15
_diffrn_reflns_limit_l_min 0
_diffrn_reflns_number 4973
_diffrn_reflns_theta_full 24.97
_diffrn_reflns_theta_max 24.97
_diffrn_reflns_theta_min 2.08
_diffrn_standards_decay_% 1
_diffrn_standards_interval_time 300
_diffrn_standards_number 3
_exptl_absorpt_coefficient_mu .148
_exptl_absorpt_correction_T_max .9807
_exptl_absorpt_correction_T_min .9437
_exptl_absorpt_correction_type '\y scan'
_exptl_absorpt_process_details '(North et al., 1968)'
_exptl_crystal_colour colorless
_exptl_crystal_density_diffrn 1.147
_exptl_crystal_density_method 'not measured'
_exptl_crystal_description plate
_exptl_crystal_F_000 496
_exptl_crystal_size_max .40
_exptl_crystal_size_mid .26
_exptl_crystal_size_min .13
_refine_diff_density_max .226
_refine_diff_density_min -.184
_refine_ls_extinction_method none
_refine_ls_goodness_of_fit_ref 1.023
_refine_ls_hydrogen_treatment constr
_refine_ls_matrix_type full
_refine_ls_number_parameters 321
_refine_ls_number_reflns 4739
_refine_ls_number_restraints 0
_refine_ls_restrained_S_all 1.023
_refine_ls_R_factor_all .1363
_refine_ls_R_factor_gt .0627
_refine_ls_shift/su_max <0.001
_refine_ls_shift/su_mean <0.001
_refine_ls_structure_factor_coef Fsqd
_refine_ls_weighting_details 'calc w = 1/[\s^2^(Fo^2^)+(0.0497P)^2^+0.2159P] where P = (Fo^2^+2Fc^2^)/3'
_refine_ls_weighting_scheme calc
_refine_ls_wR_factor_ref .1461
_reflns_number_gt 2575
_reflns_number_total 4739
_reflns_threshold_expression I>2\s(I)
_cod_data_source_file cv6003.cif
_cod_data_source_block I
_cod_original_cell_volume 1357.1(2)
_cod_database_code 2200157
_cod_database_fobs_code 2200157

loop_
_symmetry_equiv_pos_as_xyz
'x, y, z'
'-x, -y, -z'

loop_
_atom_site_label
_atom_site_fract_x
_atom_site_fract_y
_atom_site_fract_z
_atom_site_U_iso_or_equiv
_atom_site_adp_type
_atom_site_calc_flag
_atom_site_refinement_flags
_atom_site_occupancy
_atom_site_disorder_assembly
_atom_site_disorder_group
_atom_site_type_symbol
Si1 .34449(10) .32786(10) .55899(8) .0513(3) Uani d . 1 . . Si
Si2 .34458(12) .46792(12) .17876(8) .0666(4) Uani d . 1 . . Si
H1 .424(3) .530(3) .169(2) .048(8) Uiso d . 1 . . H
C1 .5137(3) .2244(3) .6203(3) .0495(8) Uani d . 1 . . C
C2 .6126(4) .2719(4) .5972(3) .0689(11) Uani d . 1 . . C
H2 .5945 .3565 .5485 .083 Uiso calc R 1 . . H
C3 .7365(4) .1984(5) .6438(4) .0867(14) Uani d . 1 . . C
H3 .8001 .2338 .6274 .104 Uiso calc R 1 . . H
C4 .7661(4) .0731(5) .7144(4) .0809(12) Uani d . 1 . . C
H4 .8495 .0235 .7467 .097 Uiso calc R 1 . . H
C5 .6733(4) .0208(4) .7375(3) .0745(11) Uani d . 1 . . C
H5 .6940 -.0652 .7844 .089 Uiso calc R 1 . . H
C6 .5485(4) .0954(4) .6912(3) .0592(10) Uani d . 1 . . C
H6 .4860 .0587 .7077 .071 Uiso calc R 1 . . H
C7 .2424(3) .4776(3) .6223(3) .0501(9) Uani d . 1 . . C
C8 .2855(4) .4962(4) .7088(3) .0683(11) Uani d . 1 . . C
H8 .3701 .4341 .7362 .082 Uiso calc R 1 . . H
C9 .2038(5) .6067(4) .7549(4) .0915(14) Uani d . 1 . . C
H9 .2338 .6167 .8138 .110 Uiso calc R 1 . . H
C10 .0804(5) .7005(4) .7152(4) .0914(14) Uani d . 1 . . C
H10 .0264 .7741 .7468 .110 Uiso calc R 1 . . H
C11 .0366(4) .6858(4) .6290(4) .0853(13) Uani d . 1 . . C
H11 -.0477 .7495 .6016 .102 Uiso calc R 1 . . H
C12 .1167(4) .5768(4) .5822(3) .0716(11) Uani d . 1 . . C
H12 .0863 .5693 .5223 .086 Uiso calc R 1 . . H
C13 .2532(3) .2185(3) .5873(3) .0481(8) Uani d . 1 . . C
C14 .1422(3) .2334(4) .6644(3) .0574(9) Uani d . 1 . . C
H14 .1072 .3051 .6990 .069 Uiso calc R 1 . . H
C15 .0833(4) .1449(4) .6908(3) .0695(11) Uani d . 1 . . C
H15 .0096 .1568 .7427 .083 Uiso calc R 1 . . H
C16 .1333(4) .0394(4) .6405(4) .0750(12) Uani d . 1 . . C
H16 .0936 -.0205 .6583 .090 Uiso calc R 1 . . H
C17 .2423(4) .0215(4) .5635(3) .0717(11) Uani d . 1 . . C
H17 .2767 -.0505 .5294 .086 Uiso calc R 1 . . H
C18 .2994(3) .1108(4) .5378(3) .0605(10) Uani d . 1 . . C
H18 .3722 .0987 .4849 .073 Uiso calc R 1 . . H
C19 .3716(5) .3919(4) .4085(3) .0660(11) Uani d . 1 . . C
H19 .435(4) .420(4) .379(3) .109(17) Uiso d . 1 . . H
C20 .3069(5) .4040(4) .3286(3) .0728(12) Uani d . 1 . . C
H20 .238(4) .370(4) .349(3) .102(15) Uiso d . 1 . . H
C21 .1857(4) .5924(4) .1083(3) .0661(11) Uani d . 1 . . C
C22 .0754(5) .5628(5) .1157(4) .0861(13) Uani d . 1 . . C
H22 .0801 .4790 .1580 .103 Uiso calc R 1 . . H
C23 -.0397(6) .6562(8) .0614(5) .121(2) Uani d . 1 . . C
H23 -.1124 .6351 .0667 .145 Uiso calc R 1 . . H
C24 -.0486(7) .7795(8) -.0003(6) .144(3) Uani d . 1 . . C
H24 -.1277 .8429 -.0360 .173 Uiso calc R 1 . . H
C25 .0576(8) .8102(6) -.0096(5) .136(3) Uani d . 1 . . C
H25 .0521 .8938 -.0534 .163 Uiso calc R 1 . . H
C26 .1732(6) .7190(5) .0449(4) .0930(14) Uani d . 1 . . C
H26 .2443 .7425 .0393 .112 Uiso calc R 1 . . H
C27 .4393(4) .3197(4) .1137(3) .0611(10) Uani d . 1 . . C
C28 .4030(4) .3177(4) .0162(3) .0736(11) Uani d . 1 . . C
H28 .3285 .3924 -.0185 .088 Uiso calc R 1 . . H
C29 .4750(5) .2072(5) -.0307(4) .0927(14) Uani d . 1 . . C
H29 .4485 .2082 -.0962 .111 Uiso calc R 1 . . H
C30 .5847(5) .0969(5) .0189(4) .0898(14) Uani d . 1 . . C
H30 .6332 .0228 -.0129 .108 Uiso calc R 1 . . H
C31 .6233(4) .0952(5) .1147(4) .0866(14) Uani d . 1 . . C
H31 .6983 .0200 .1484 .104 Uiso calc R 1 . . H
C32 .5513(4) .2048(5) .1619(3) .0805(12) Uani d . 1 . . C
H32 .5783 .2019 .2279 .097 Uiso calc R 1 . . H

loop_
_atom_site_aniso_label
_atom_site_aniso_U_11
_atom_site_aniso_U_22
_atom_site_aniso_U_33
_atom_site_aniso_U_12
_atom_site_aniso_U_13
_atom_site_aniso_U_23
Si1 .0526(6) .0554(6) .0465(6) -.0226(5) -.0048(5) -.0136(5)
Si2 .0840(8) .0771(8) .0468(6) -.0442(7) -.0050(6) -.0104(6)
C1 .046(2) .051(2) .054(2) -.0201(18) .0009(17) -.0212(18)
C2 .059(3) .054(2) .091(3) -.025(2) -.014(2) -.007(2)
C3 .055(3) .079(3) .128(4) -.033(2) -.021(3) -.013(3)
C4 .049(2) .083(3) .101(3) -.016(2) -.022(2) -.019(3)
C5 .064(3) .067(3) .077(3) -.019(2) -.017(2) -.005(2)
C6 .057(2) .065(3) .059(2) -.032(2) .0011(19) -.014(2)
C7 .058(2) .044(2) .044(2) -.0206(18) -.0060(17) -.0064(16)
C8 .074(3) .057(2) .067(3) -.015(2) -.020(2) -.017(2)
C9 .120(4) .070(3) .083(3) -.026(3) -.016(3) -.037(3)
C10 .098(4) .044(3) .104(4) -.007(3) .001(3) -.024(3)
C11 .064(3) .058(3) .100(4) -.004(2) -.009(3) -.009(3)
C12 .071(3) .065(3) .068(3) -.019(2) -.017(2) -.011(2)
C13 .044(2) .050(2) .046(2) -.0142(17) -.0080(16) -.0138(17)
C14 .053(2) .061(2) .059(2) -.021(2) -.0054(19) -.0210(19)
C15 .054(2) .083(3) .076(3) -.034(2) .004(2) -.023(2)
C16 .076(3) .073(3) .093(3) -.047(3) -.011(3) -.016(3)
C17 .070(3) .064(3) .087(3) -.025(2) -.009(2) -.032(2)
C18 .047(2) .061(2) .070(3) -.019(2) .0002(19) -.021(2)
C19 .075(3) .074(3) .056(3) -.037(3) -.006(2) -.016(2)
C20 .079(3) .091(3) .055(3) -.044(3) -.001(2) -.017(2)
C21 .086(3) .064(3) .044(2) -.030(2) .006(2) -.017(2)
C22 .082(3) .094(3) .075(3) -.036(3) -.002(3) -.017(3)
C23 .080(4) .165(6) .097(4) -.024(4) -.002(3) -.054(4)
C24 .108(5) .139(7) .091(5) .039(5) -.020(5) -.045(5)
C25 .181(7) .070(4) .089(4) -.001(5) -.016(5) -.014(3)
C26 .132(4) .070(3) .070(3) -.040(3) -.006(3) -.013(3)
C27 .066(3) .069(3) .043(2) -.034(2) -.0005(19) -.0018(19)
C28 .080(3) .067(3) .061(3) -.020(2) -.015(2) -.011(2)
C29 .113(4) .076(3) .077(3) -.021(3) -.017(3) -.028(3)
C30 .087(4) .065(3) .097(4) -.021(3) .006(3) -.020(3)
C31 .065(3) .075(3) .088(4) -.017(3) -.011(3) .005(3)
C32 .077(3) .089(3) .064(3) -.033(3) -.017(2) -.001(3)

loop_
_atom_type_symbol
_atom_type_description
_atom_type_scat_dispersion_real
_atom_type_scat_dispersion_imag
_atom_type_scat_source
C C .0033 .0016 'International Tables Vol C Tables 4.2.6.8 and 6.1.1.4'
H H .0000 .0000 'International Tables Vol C Tables 4.2.6.8 and 6.1.1.4'
Si Si .0817 .0704 'International Tables Vol C Tables 4.2.6.8 and 6.1.1.4'

loop_
_geom_angle_atom_site_label_1
_geom_angle_atom_site_label_2
_geom_angle_atom_site_label_3
_geom_angle
_geom_angle_publ_flag
C19 Si1 C1 108.84(18) y
C19 Si1 C13 111.04(18) y
C1 Si1 C13 108.81(15) y
C19 Si1 C7 108.66(16) y
C1 Si1 C7 109.48(15) y
C13 Si1 C7 109.98(15) y
C21 Si2 C20 111.20(19) y
C21 Si2 C27 110.76(17) y
C20 Si2 C27 109.02(18) y
C21 Si2 H1 108.6(11) y
C20 Si2 H1 108.4(11) y
C27 Si2 H1 108.8(11) y
C2 C1 C6 116.2(3) ?
C2 C1 Si1 121.5(3) ?
C6 C1 Si1 122.3(3) ?
C3 C2 C1 122.2(4) ?
C3 C2 H2 118.9 ?
C1 C2 H2 118.9 ?
C4 C3 C2 119.9(4) ?
C4 C3 H3 120.1 ?
C2 C3 H3 120.1 ?
C5 C4 C3 120.0(4) ?
C5 C4 H4 120.0 ?
C3 C4 H4 120.0 ?
C4 C5 C6 120.0(4) ?
C4 C5 H5 120.0 ?
C6 C5 H5 120.0 ?
C5 C6 C1 121.8(3) ?
C5 C6 H6 119.1 ?
C1 C6 H6 119.1 ?
C8 C7 C12 116.9(3) ?
C8 C7 Si1 123.2(3) ?
C12 C7 Si1 119.9(3) ?
C7 C8 C9 120.8(4) ?
C7 C8 H8 119.6 ?
C9 C8 H8 119.6 ?
C10 C9 C8 120.9(4) ?
C10 C9 H9 119.6 ?
C8 C9 H9 119.6 ?
C9 C10 C11 119.5(4) ?
C9 C10 H10 120.2 ?
C11 C10 H10 120.2 ?
C10 C11 C12 120.2(4) ?
C10 C11 H11 119.9 ?
C12 C11 H11 119.9 ?
C11 C12 C7 121.6(4) ?
C11 C12 H12 119.2 ?
C7 C12 H12 119.2 ?
C18 C13 C14 116.3(3) ?
C18 C13 Si1 121.0(3) ?
C14 C13 Si1 122.6(3) ?
C15 C14 C13 121.7(3) ?
C15 C14 H14 119.1 ?
C13 C14 H14 119.1 ?
C16 C15 C14 119.8(4) ?
C16 C15 H15 120.1 ?
C14 C15 H15 120.1 ?
C15 C16 C17 120.3(4) ?
C15 C16 H16 119.9 ?
C17 C16 H16 119.9 ?
C18 C17 C16 119.2(4) ?
C18 C17 H17 120.4 ?
C16 C17 H17 120.4 ?
C17 C18 C13 122.6(3) ?
C17 C18 H18 118.7 ?
C13 C18 H18 118.7 ?
C20 C19 Si1 129.0(4) ?
C20 C19 H19 107(3) ?
Si1 C19 H19 124(3) ?
C19 C20 Si2 125.4(4) ?
C19 C20 H20 116(2) ?
Si2 C20 H20 118(2) ?
C26 C21 C22 117.4(4) ?
C26 C21 Si2 120.6(4) ?
C22 C21 Si2 122.0(3) ?
C23 C22 C21 120.6(5) ?
C23 C22 H22 119.7 ?
C21 C22 H22 119.7 ?
C24 C23 C22 120.5(6) ?
C24 C23 H23 119.7 ?
C22 C23 H23 119.7 ?
C25 C24 C23 120.0(7) ?
C25 C24 H24 120.0 ?
C23 C24 H24 120.0 ?
C24 C25 C26 120.5(7) ?
C24 C25 H25 119.8 ?
C26 C25 H25 119.8 ?
C25 C26 C21 121.0(5) ?
C25 C26 H26 119.5 ?
C21 C26 H26 119.5 ?
C28 C27 C32 116.5(4) ?
C28 C27 Si2 122.5(3) ?
C32 C27 Si2 121.0(3) ?
C29 C28 C27 121.5(4) ?
C29 C28 H28 119.2 ?
C27 C28 H28 119.2 ?
C30 C29 C28 120.1(4) ?
C30 C29 H29 119.9 ?
C28 C29 H29 119.9 ?
C31 C30 C29 120.0(4) ?
C31 C30 H30 120.0 ?
C29 C30 H30 120.0 ?
C30 C31 C32 119.9(4) ?
C30 C31 H31 120.0 ?
C32 C31 H31 120.0 ?
C31 C32 C27 121.9(4) ?
C31 C32 H32 119.1 ?
C27 C32 H32 119.1 ?

loop_
_geom_bond_atom_site_label_1
_geom_bond_atom_site_label_2
_geom_bond_site_symmetry_2
_geom_bond_distance
_geom_bond_publ_flag
Si1 C19 . 1.852(4) y
Si1 C1 . 1.864(3) y
Si1 C13 . 1.868(3) y
Si1 C7 . 1.875(3) y
Si2 C21 . 1.855(4) y
Si2 C20 . 1.865(4) y
Si2 C27 . 1.869(4) y
Si2 H1 . 1.35(3) y
C1 C2 . 1.388(4) ?
C1 C6 . 1.393(4) ?
C2 C3 . 1.374(5) ?
C2 H2 . .9300 ?
C3 C4 . 1.367(5) ?
C3 H3 . .9300 ?
C4 C5 . 1.364(5) ?
C4 H4 . .9300 ?
C5 C6 . 1.380(5) ?
C5 H5 . .9300 ?
C6 H6 . .9300 ?
C7 C8 . 1.384(4) ?
C7 C12 . 1.395(5) ?
C8 C9 . 1.388(5) ?
C8 H8 . .9300 ?
C9 C10 . 1.361(6) ?
C9 H9 . .9300 ?
C10 C11 . 1.362(6) ?
C10 H10 . .9300 ?
C11 C12 . 1.378(5) ?
C11 H11 . .9300 ?
C12 H12 . .9300 ?
C13 C18 . 1.386(4) ?
C13 C14 . 1.395(4) ?
C14 C15 . 1.376(4) ?
C14 H14 . .9300 ?
C15 C16 . 1.365(5) ?
C15 H15 . .9300 ?
C16 C17 . 1.376(5) ?
C16 H16 . .9300 ?
C17 C18 . 1.370(5) ?
C17 H17 . .9300 ?
C18 H18 . .9300 ?
C19 C20 . 1.292(5) y
C19 H19 . .89(4) ?
C20 H20 . .97(4) ?
C21 C26 . 1.386(5) ?
C21 C22 . 1.395(5) ?
C22 C23 . 1.370(6) ?
C22 H22 . .9300 ?
C23 C24 . 1.359(8) ?
C23 H23 . .9300 ?
C24 C25 . 1.355(8) ?
C24 H24 . .9300 ?
C25 C26 . 1.370(7) ?
C25 H25 . .9300 ?
C26 H26 . .9300 ?
C27 C28 . 1.383(5) ?
C27 C32 . 1.391(5) ?
C28 C29 . 1.382(5) ?
C28 H28 . .9300 ?
C29 C30 . 1.363(6) ?
C29 H29 . .9300 ?
C30 C31 . 1.358(6) ?
C30 H30 . .9300 ?
C31 C32 . 1.377(6) ?
C31 H31 . .9300 ?
C32 H32 . .9300 ?

loop_
_geom_torsion_atom_site_label_1
_geom_torsion_atom_site_label_2
_geom_torsion_atom_site_label_3
_geom_torsion_atom_site_label_4
_geom_torsion
C19 Si1 C1 C2 48.3(3)
C13 Si1 C1 C2 169.5(3)
C7 Si1 C1 C2 -70.3(3)
C19 Si1 C1 C6 -131.4(3)
C13 Si1 C1 C6 -10.3(3)
C7 Si1 C1 C6 110.0(3)
C6 C1 C2 C3 -1.9(6)
Si1 C1 C2 C3 178.4(3)
C1 C2 C3 C4 .9(7)
C2 C3 C4 C5 .7(7)
C3 C4 C5 C6 -1.2(6)
C4 C5 C6 C1 .1(6)
C2 C1 C6 C5 1.4(5)
Si1 C1 C6 C5 -178.9(3)
C19 Si1 C7 C8 -124.5(3)
C1 Si1 C7 C8 -5.7(3)
C13 Si1 C7 C8 113.8(3)
C19 Si1 C7 C12 55.4(3)
C1 Si1 C7 C12 174.1(3)
C13 Si1 C7 C12 -66.4(3)
C12 C7 C8 C9 2.2(5)
Si1 C7 C8 C9 -177.9(3)
C7 C8 C9 C10 -1.1(7)
C8 C9 C10 C11 .0(7)
C9 C10 C11 C12 -.1(7)
C10 C11 C12 C7 1.4(6)
C8 C7 C12 C11 -2.4(5)
Si1 C7 C12 C11 177.7(3)
C19 Si1 C13 C18 51.7(3)
C1 Si1 C13 C18 -68.1(3)
C7 Si1 C13 C18 172.0(3)
C19 Si1 C13 C14 -133.1(3)
C1 Si1 C13 C14 107.1(3)
C7 Si1 C13 C14 -12.8(3)
C18 C13 C14 C15 .8(5)
Si1 C13 C14 C15 -174.6(3)
C13 C14 C15 C16 -.3(5)
C14 C15 C16 C17 .0(6)
C15 C16 C17 C18 -.3(6)
C16 C17 C18 C13 .9(6)
C14 C13 C18 C17 -1.2(5)
Si1 C13 C18 C17 174.3(3)
C1 Si1 C19 C20 141.2(4)
C13 Si1 C19 C20 21.5(5)
C7 Si1 C19 C20 -99.6(4)
Si1 C19 C20 Si2 -179.1(2)
C21 Si2 C20 C19 -134.7(4)
C27 Si2 C20 C19 102.9(4)
C20 Si2 C21 C26 128.0(3)
C27 Si2 C21 C26 -110.6(3)
C20 Si2 C21 C22 -52.5(4)
C27 Si2 C21 C22 68.9(3)
C26 C21 C22 C23 .4(6)
Si2 C21 C22 C23 -179.1(3)
C21 C22 C23 C24 -.4(8)
C22 C23 C24 C25 1.0(10)
C23 C24 C25 C26 -1.6(10)
C24 C25 C26 C21 1.8(9)
C22 C21 C26 C25 -1.1(6)
Si2 C21 C26 C25 178.4(4)
C21 Si2 C27 C28 9.0(4)
C20 Si2 C27 C28 131.7(3)
C21 Si2 C27 C32 -171.0(3)
C20 Si2 C27 C32 -48.3(4)
C32 C27 C28 C29 -.3(6)
Si2 C27 C28 C29 179.7(3)
C27 C28 C29 C30 -.1(7)
C28 C29 C30 C31 .2(7)
C29 C30 C31 C32 .2(7)
C30 C31 C32 C27 -.6(7)
C28 C27 C32 C31 .6(6)
Si2 C27 C32 C31 -179.3(3)

loop_
_cod_related_entry_id
_cod_related_entry_database
_cod_related_entry_code
1 ChemSpider 24731032
